data_2238357
loop_
_publ_author_name
'Fakhar Bourguiba, Noura'
'Driss, Ahmed'

_publ_section_title
;
 Na~7~Al~3~(As~2~O~7~)~4~
;
_journal_coeditor_code HB7105
_journal_issue 8
_journal_name_full 'Acta Crystallographica Section E'
_journal_page_first i53
_journal_paper_doi 10.1107/S1600536813020151
_journal_volume 69
_journal_year 2013
_chemical_formula_iupac 'Na7 Al3 (As2 O7)4'
_chemical_formula_moiety 'Al3 As8 Na7 O28'
_chemical_formula_sum 'Al3 As8 Na7 O28'
_chemical_formula_weight 1289.23
_chemical_name_systematic
;
Heptasodium trialuminium tetrakis(diarsenate)
;
_space_group_IT_number 15
_symmetry_cell_setting monoclinic
_symmetry_space_group_name_Hall '-C 2yc'
_symmetry_space_group_name_H-M 'C 1 2/c 1'
_atom_sites_solution_primary direct
_atom_sites_solution_secondary difmap
_audit_creation_method SHELXL-97
_cell_angle_alpha 90.00
_cell_angle_beta 94.140(10)
_cell_angle_gamma 90.00
_cell_formula_units_Z 4
_cell_length_a 9.8000(10)
_cell_length_b 8.4680(10)
_cell_length_c 28.637(2)
_cell_measurement_reflns_used 25
_cell_measurement_temperature 298(2)
_cell_measurement_theta_max 15
_cell_measurement_theta_min 10
_cell_volume 2370.3(4)
_computing_cell_refinement 'CAD-4 EXPRESS (Duisenberg, 1992; Mac\'i\<cek & Yordanov, 1992)'
_computing_data_collection 'CAD-4 EXPRESS (Duisenberg, 1992; Mac\'i\<cek & Yordanov, 1992)'
_computing_data_reduction 'XCAD4 (Harms & Wocadlo, 1995)'
_computing_molecular_graphics 'DIAMOND (Brandenburg, 1998)'
_computing_publication_material 'WinGX (Farrugia, 2012)'
_computing_structure_refinement 'SHELXL97 (Sheldrick, 2008)'
_computing_structure_solution 'SHELXS97 (Sheldrick, 2008)'
_diffrn_ambient_temperature 298(2)
_diffrn_measured_fraction_theta_full 0.998
_diffrn_measured_fraction_theta_max 0.998
_diffrn_measurement_device_type 'Enraf--Nonius CAD-4'
_diffrn_measurement_method \w/2\q
_diffrn_radiation_monochromator graphite
_diffrn_radiation_source 'fine-focus sealed tube'
_diffrn_radiation_type MoK\a
_diffrn_radiation_wavelength 0.71073
_diffrn_reflns_av_R_equivalents 0.0560
_diffrn_reflns_av_sigmaI/netI 0.0485
_diffrn_reflns_limit_h_max 3
_diffrn_reflns_limit_h_min -12
_diffrn_reflns_limit_k_max 10
_diffrn_reflns_limit_k_min -1
_diffrn_reflns_limit_l_max 36
_diffrn_reflns_limit_l_min -36
_diffrn_reflns_number 3958
_diffrn_reflns_theta_full 26.98
_diffrn_reflns_theta_max 26.98
_diffrn_reflns_theta_min 2.85
_diffrn_standards_decay_% 1.1
_diffrn_standards_interval_time 120
_diffrn_standards_number 2
_exptl_absorpt_coefficient_mu 11.504
_exptl_absorpt_correction_T_max 0.891
_exptl_absorpt_correction_T_min 0.759
_exptl_absorpt_correction_type psi-scan
_exptl_absorpt_process_details '(North <i>et al.</i>, 1968)'
_exptl_crystal_colour colorless
_exptl_crystal_density_diffrn 3.613
_exptl_crystal_density_method 'not measured'
_exptl_crystal_description parallelipiped
_exptl_crystal_F_000 2416
_exptl_crystal_size_max 0.25
_exptl_crystal_size_mid 0.20
_exptl_crystal_size_min 0.1
_refine_diff_density_max 1.265
_refine_diff_density_min -0.978
_refine_ls_extinction_coef 0.00057(6)
_refine_ls_extinction_expression Fc^*^=kFc[1+0.001xFc^2^\l^3^/sin(2\q)]^-1/4^
_refine_ls_extinction_method 'SHELXL97 (Sheldrick, 2008)'
_refine_ls_goodness_of_fit_ref 1.100
_refine_ls_matrix_type full
_refine_ls_number_parameters 221
_refine_ls_number_reflns 2583
_refine_ls_number_restraints 0
_refine_ls_restrained_S_all 1.100
_refine_ls_R_factor_all 0.0496
_refine_ls_R_factor_gt 0.0336
_refine_ls_shift/su_max 0.001
_refine_ls_shift/su_mean 0.000
_refine_ls_structure_factor_coef Fsqd
_refine_ls_weighting_details 'calc w=1/[\s^2^(Fo^2^)+(0.0314P)^2^+24.9095P] where P=(Fo^2^+2Fc^2^)/3'
_refine_ls_weighting_scheme calc
_refine_ls_wR_factor_gt 0.0791
_refine_ls_wR_factor_ref 0.0845
_reflns_number_gt 2150
_reflns_number_total 2583
_reflns_threshold_expression I>2\s(I)
_cod_data_source_file hb7105.cif
_cod_data_source_block I
_cod_original_sg_symbol_H-M 'C 2/c'
_cod_database_code 2238357
_cod_database_fobs_code 2238357

loop_
_symmetry_equiv_pos_as_xyz
'x, y, z'
'-x, y, -z+1/2'
'x+1/2, y+1/2, z'
'-x+1/2, y+1/2, -z+1/2'
'-x, -y, -z'
'x, -y, z-1/2'
'-x+1/2, -y+1/2, -z'
'x+1/2, -y+1/2, z-1/2'

loop_
_atom_site_type_symbol
_atom_site_label
_atom_site_fract_x
_atom_site_fract_y
_atom_site_fract_z
_atom_site_U_iso_or_equiv
_atom_site_adp_type
_atom_site_calc_flag
_atom_site_refinement_flags
_atom_site_occupancy
_atom_site_symmetry_multiplicity
Al Al1 0.0000 0.1057(3) 0.2500 0.0082(4) Uani d S 1 2
Al Al2 0.31736(15) -0.02622(18) 0.43636(5) 0.0069(3) Uani d . 1 1
As As1 0.30056(5) 0.28137(6) 0.246216(18) 0.00898(15) Uani d . 1 1
As As2 0.21753(5) 0.15080(6) 0.338657(18) 0.00927(15) Uani d . 1 1
As As3 0.58680(5) 0.20071(6) 0.464306(18) 0.00733(14) Uani d . 1 1
As As4 0.48861(5) 0.34009(6) 0.557696(18) 0.00774(14) Uani d . 1 1
O O1 0.3645(4) 0.4537(5) 0.26651(14) 0.0149(8) Uani d . 1 1
O O2 0.3734(4) 0.2071(5) 0.20087(13) 0.0149(8) Uani d . 1 1
O O3 0.1281(4) 0.2823(5) 0.23865(14) 0.0148(8) Uani d . 1 1
O O4 0.3327(4) 0.1491(4) 0.29386(13) 0.0119(8) Uani d . 1 1
O O5 0.4404(4) 0.1537(5) 0.43395(15) 0.0170(9) Uani d . 1 1
O O6 0.6943(4) 0.2857(5) 0.42888(14) 0.0145(8) Uani d . 1 1
O O7 0.6569(4) 0.0529(4) 0.49622(13) 0.0120(8) Uani d . 1 1
O O8 0.5686(4) 0.4760(5) 0.59037(13) 0.0148(8) Uani d . 1 1
O O9 0.3192(4) 0.3690(5) 0.54893(14) 0.0142(8) Uani d . 1 1
O O10 0.5262(4) 0.1554(4) 0.57538(14) 0.0133(8) Uani d . 1 1
O O11 0.5459(4) 0.3542(4) 0.50101(13) 0.0139(8) Uani d . 1 1
O O12 0.0599(4) 0.1063(5) 0.31482(14) 0.0162(8) Uani d . 1 1
O O13 0.2283(5) 0.3289(5) 0.36098(15) 0.0210(9) Uani d . 1 1
O O14 0.2752(4) -0.0052(5) 0.37014(13) 0.0162(8) Uani d . 1 1
Na Na1 -0.2221(3) -0.1225(3) 0.44633(9) 0.0249(6) Uani d . 1 1
Na Na2A 0.5268(10) -0.0466(12) 0.3075(4) 0.017(2) Uiso d P 0.24 1
Na Na2B 0.5000 0.0010(13) 0.2500 0.013(2) Uiso d SP 0.28 2
Na Na2C 0.5094(8) -0.0556(10) 0.3269(3) 0.0236(18) Uiso d P 0.32 1
Na Na3A 0.0283(5) -0.1551(6) 0.35860(17) 0.0186(11) Uiso d P 0.58 1
Na Na3B -0.0112(8) -0.1372(9) 0.3504(3) 0.0118(16) Uiso d P 0.33 1
Na Na4A -0.233(2) 0.100(3) 0.3543(7) 0.016(4) Uiso d P 0.13 1
Na Na4B -0.1483(11) 0.2292(14) 0.3505(3) 0.024(2) Uiso d P 0.27 1
Na Na4C -0.1939(9) 0.0862(10) 0.3420(3) 0.0220(17) Uiso d P 0.35 1
Na Na4D -0.184(2) 0.175(3) 0.3538(7) 0.025(4) Uiso d P 0.14 1

loop_
_atom_site_aniso_label
_atom_site_aniso_U_11
_atom_site_aniso_U_22
_atom_site_aniso_U_33
_atom_site_aniso_U_12
_atom_site_aniso_U_13
_atom_site_aniso_U_23
Al1 0.0067(9) 0.0083(10) 0.0094(10) 0.000 0.0000(8) 0.000
Al2 0.0071(7) 0.0064(7) 0.0072(7) 0.0000(6) -0.0004(5) 0.0007(6)
As1 0.0065(2) 0.0108(3) 0.0096(3) -0.00147(19) 0.00072(18) 0.00172(19)
As2 0.0100(3) 0.0103(3) 0.0074(3) -0.0014(2) 0.00003(18) 0.0014(2)
As3 0.0066(2) 0.0081(3) 0.0074(3) 0.00032(19) 0.00102(18) 0.00067(19)
As4 0.0076(2) 0.0075(3) 0.0083(3) -0.00002(19) 0.00122(18) -0.00046(18)
O1 0.0154(19) 0.0102(19) 0.019(2) -0.0034(16) 0.0032(15) -0.0008(16)
O2 0.0134(18) 0.017(2) 0.0151(19) -0.0001(16) 0.0077(14) -0.0027(16)
O3 0.0036(16) 0.016(2) 0.025(2) -0.0003(15) 0.0023(14) 0.0049(17)
O4 0.0077(16) 0.0145(19) 0.0136(18) 0.0026(15) 0.0024(14) 0.0037(15)
O5 0.0125(18) 0.0120(19) 0.025(2) -0.0018(15) -0.0103(16) -0.0004(16)
O6 0.0127(18) 0.017(2) 0.0149(19) 0.0003(16) 0.0066(14) 0.0055(16)
O7 0.0139(18) 0.0114(19) 0.0103(18) 0.0063(15) -0.0011(14) 0.0018(15)
O8 0.0169(19) 0.0147(19) 0.013(2) -0.0044(16) 0.0005(15) -0.0055(15)
O9 0.0089(17) 0.0145(19) 0.019(2) 0.0014(15) 0.0009(15) 0.0017(16)
O10 0.0145(18) 0.0076(18) 0.018(2) 0.0010(15) 0.0025(15) 0.0047(15)
O11 0.025(2) 0.0084(18) 0.0088(18) 0.0017(16) 0.0077(15) 0.0018(15)
O12 0.0063(16) 0.024(2) 0.018(2) -0.0019(16) -0.0012(14) 0.0011(17)
O13 0.035(2) 0.0112(19) 0.017(2) -0.0013(18) 0.0032(17) -0.0012(17)
O14 0.022(2) 0.0135(19) 0.013(2) -0.0012(16) -0.0021(15) 0.0030(16)
Na1 0.0255(13) 0.0141(12) 0.0370(15) -0.0030(10) 0.0148(11) -0.0035(11)

loop_
_atom_type_symbol
_atom_type_description
_atom_type_scat_dispersion_real
_atom_type_scat_dispersion_imag
_atom_type_scat_source
As As 0.0499 2.0058 'International Tables Vol C Tables 4.2.6.8 and 6.1.1.4'
Na Na 0.0362 0.0249 'International Tables Vol C Tables 4.2.6.8 and 6.1.1.4'
O O 0.0106 0.0060 'International Tables Vol C Tables 4.2.6.8 and 6.1.1.4'
Al Al 0.0645 0.0514 'International Tables Vol C Tables 4.2.6.8 and 6.1.1.4'

loop_
_geom_angle_atom_site_label_1
_geom_angle_atom_site_label_2
_geom_angle_atom_site_label_3
_geom_angle_site_symmetry_1
_geom_angle_site_symmetry_3
_geom_angle
_geom_angle_publ_flag
O12 Al1 O12 2 . 179.7(3) ?
O12 Al1 O1 2 3_445 94.10(18) ?
O12 Al1 O1 . 3_445 86.13(17) ?
O12 Al1 O1 2 4_545 86.13(17) ?
O12 Al1 O1 . 4_545 94.10(18) ?
O1 Al1 O1 3_445 4_545 96.5(3) ?
O12 Al1 O3 2 . 89.56(18) ?
O12 Al1 O3 . . 90.19(17) ?
O1 Al1 O3 3_445 . 172.35(19) ?
O1 Al1 O3 4_545 . 90.44(16) ?
O12 Al1 O3 2 2 90.19(17) ?
O12 Al1 O3 . 2 89.56(18) ?
O1 Al1 O3 3_445 2 90.44(16) ?
O1 Al1 O3 4_545 2 172.35(19) ?
O3 Al1 O3 . 2 82.8(2) ?
O14 Al2 O10 . 5_656 89.86(18) ?
O14 Al2 O7 . 5_656 174.86(18) ?
O10 Al2 O7 5_656 5_656 93.40(17) ?
O14 Al2 O5 . . 88.99(18) ?
O10 Al2 O5 5_656 . 86.32(18) ?
O7 Al2 O5 5_656 . 95.18(18) ?
O14 Al2 O9 . 7_556 92.74(18) ?
O10 Al2 O9 5_656 7_556 170.74(18) ?
O7 Al2 O9 5_656 7_556 84.66(17) ?
O5 Al2 O9 . 7_556 84.85(18) ?
O14 Al2 O6 . 3_445 83.26(17) ?
O10 Al2 O6 5_656 3_445 90.59(17) ?
O7 Al2 O6 5_656 3_445 92.73(17) ?
O5 Al2 O6 . 3_445 171.67(19) ?
O9 Al2 O6 7_556 3_445 98.54(17) ?
O2 As1 O1 . . 115.63(19) ?
O2 As1 O3 . . 112.7(2) ?
O1 As1 O3 . . 112.73(19) ?
O2 As1 O4 . . 107.54(19) ?
O1 As1 O4 . . 103.99(19) ?
O3 As1 O4 . . 102.82(18) ?
O13 As2 O14 . . 120.4(2) ?
O13 As2 O12 . . 113.3(2) ?
O14 As2 O12 . . 107.8(2) ?
O13 As2 O4 . . 105.3(2) ?
O14 As2 O4 . . 100.13(19) ?
O12 As2 O4 . . 108.58(18) ?
O7 As3 O5 . . 114.24(19) ?
O7 As3 O6 . . 113.67(19) ?
O5 As3 O6 . . 109.9(2) ?
O7 As3 O11 . . 109.49(18) ?
O5 As3 O11 . . 105.4(2) ?
O6 As3 O11 . . 103.15(19) ?
O8 As4 O10 . . 113.3(2) ?
O8 As4 O9 . . 114.1(2) ?
O10 As4 O9 . . 111.99(19) ?
O8 As4 O11 . . 107.83(19) ?
O10 As4 O11 . . 105.32(18) ?
O9 As4 O11 . . 103.31(19) ?
As1 O1 Al1 . 3 137.9(2) ?
As1 O3 Al1 . . 127.7(2) ?
As2 O4 As1 . . 117.7(2) n
As3 O5 Al2 . . 132.7(2) ?
As3 O6 Al2 . 3 132.6(2) ?
As3 O7 Al2 . 5_656 130.6(2) ?
As4 O9 Al2 . 7_556 138.8(2) ?
As4 O10 Al2 . 5_656 129.4(2) ?
As3 O11 As4 . . 127.6(2) n
As2 O12 Al1 . . 127.1(2) ?
As2 O14 Al2 . . 130.2(2) ?

loop_
_geom_bond_atom_site_label_1
_geom_bond_atom_site_label_2
_geom_bond_site_symmetry_2
_geom_bond_distance
_geom_bond_publ_flag
Al1 O12 2 1.906(4) y
Al1 O12 . 1.906(4) y
Al1 O1 3_445 1.932(4) y
Al1 O1 4_545 1.932(4) y
Al1 O3 . 1.994(4) y
Al1 O3 2 1.994(4) y
Al2 O14 . 1.920(4) y
Al2 O10 5_656 1.933(4) y
Al2 O7 5_656 1.942(4) y
Al2 O5 . 1.947(4) y
Al2 O9 7_556 1.955(4) y
Al2 O6 3_445 2.000(4) y
As1 O2 . 1.651(4) y
As1 O1 . 1.676(4) y
As1 O3 . 1.689(4) y
As1 O4 . 1.776(4) y
As2 O13 . 1.638(4) y
As2 O14 . 1.675(4) y
As2 O12 . 1.686(4) y
As2 O4 . 1.769(4) y
As3 O7 . 1.668(4) y
As3 O5 . 1.671(4) y
As3 O6 . 1.677(4) y
As3 O11 . 1.736(4) y
As4 O8 . 1.646(4) y
As4 O10 . 1.676(4) y
As4 O9 . 1.679(4) y
As4 O11 . 1.760(4) y
Na1 O8 7_556 2.265(5) ?
Na1 O9 5_556 2.302(5) ?
Na1 O7 1_455 2.429(4) ?
Na1 O13 3_445 2.492(5) ?
Na1 O5 3_445 2.517(5) ?
Na1 O9 3_445 2.938(5) ?
Na1 O11 3_445 2.966(5) ?
Na1 O10 5_556 3.013(5) ?
Na2A O2 2_655 2.380(11) ?
Na2A O3 4_545 2.420(10) ?
Na2A O13 3_545 2.631(11) ?
Na2A O3 3_545 2.692(12) ?
Na2A O12 3_545 2.962(11) ?
Na2B O3 3_545 2.274(10) ?
Na2B O3 4_545 2.274(10) ?
Na2B O4 2_655 2.477(7) ?
Na2B O2 2_655 2.512(9) ?
Na2C O13 3_545 2.492(9) ?
Na2C O3 4_545 2.619(9) ?
Na2C O2 2_655 2.652(10) ?
Na2C O12 3_545 2.931(9) ?
Na2C O10 5_656 2.968(11) ?
Na3A O2 4_545 2.330(6) ?
Na3A O8 7_556 2.353(6) ?
Na3A O6 3_445 2.545(7) ?
Na3A O5 3_445 2.879(6) ?
Na3A O13 3_445 2.949(7) ?
Na3B O8 7_556 2.279(8) ?
Na3B O2 4_545 2.451(8) ?
Na3B O13 3_445 2.608(9) ?
Na3B O1 3_445 2.725(9) ?
Na3B O4 3_445 2.807(8) ?
Na3B O6 3_445 2.980(9) ?
Na4A O2 2 2.213(19) ?
Na4A O8 7_556 2.271(19) ?
Na4A O13 3_445 2.33(2) ?
Na4A O6 1_455 2.79(2) ?
Na4B O14 3_455 2.449(11) ?
Na4B O8 7_556 2.512(11) ?
Na4B O10 7_556 2.555(11) ?
Na4B O2 2 2.568(11) ?
Na4B O3 2 2.613(11) ?
Na4B O6 1_455 2.854(11) ?
Na4C O8 7_556 2.278(8) ?
Na4C O2 2 2.310(9) ?
Na4C O13 3_445 2.384(9) ?
Na4C O1 3_445 2.538(10) ?
Na4C O3 2 2.954(9) ?
Na4D O8 7_556 2.28(2) ?
Na4D O2 2 2.36(2) ?
Na4D O6 1_455 2.70(2) ?
Na4D O14 3_455 2.78(3) ?
Na4D O10 7_556 2.85(2) ?
Na4D O3 2 2.89(2) ?
